data_7037408
loop_
_publ_author_name
'Ohtsu, Hiroyoshi'
'Kawano, Masaki'

_publ_section_title
;
 Br2 induced oxidative pore modification of a porous coordination network.
;
_journal_issue 2
_journal_name_full 'Dalton transactions (Cambridge, England : 2003)'
_journal_page_first 489
_journal_page_last 493
_journal_paper_doi 10.1039/c5dt04122h
_journal_volume 45
_journal_year 2015
_chemical_formula_moiety (ZnBr2)3(C18N6)2(I2)
_chemical_formula_sum 'C36 Br6 I2 N12 Zn3'
_chemical_formula_weight 1529.87
_chemical_name_systematic ' ?'
_space_group_IT_number 56
_symmetry_cell_setting orthorhombic
_symmetry_Int_Tables_number 56
_symmetry_space_group_name_Hall '-P 2ab 2ac'
_symmetry_space_group_name_H-M 'P c c n'
_audit_update_record
;
2015-08-27 deposited with the CCDC.
2015-11-12 downloaded from the CCDC.
;
_cell_angle_alpha 90
_cell_angle_beta 90
_cell_angle_gamma 90
_cell_formula_units_Z 4
_cell_length_a 29.997(1)
_cell_length_b 12.8596(6)
_cell_length_c 12.8188(5)
_cell_measurement_temperature 300
_cell_volume 4944.8(3)
_computing_cell_refinement 'RIETAN-FP (Izumi and Momma, 2007)'
_computing_molecular_graphics 'VESTA (Momma and Izumi, 2008)'
_computing_structure_refinement 'RIETAN-FP (Izumi and Momma, 2007)'
_computing_structure_solution DASH
_diffrn_ambient_temperature 300
_diffrn_detector 'Imaging Plate'
_diffrn_measurement_device_type 'large Debye-Scherrer camera'
_diffrn_radiation_monochromator Si(111)
_diffrn_radiation_type synchrotron
_diffrn_radiation_wavelength 1.000000
_diffrn_source synchrotron
_diffrn_source_type 'SPring-8 BL02B2'
_exptl_crystal_density_diffrn 2.0110
_exptl_crystal_density_method 'not measured'
_exptl_crystal_F_000 2764.00
_pd_block_diffractogram_id I2@ZnBr-Saddle
_pd_calc_method 'Rietveld Refinement'
_pd_char_colour yellow
_pd_meas_2theta_range_inc 0.0100
_pd_meas_2theta_range_max 40.0000
_pd_meas_2theta_range_min 2.5000
_pd_meas_number_of_points 3751
_pd_meas_scan_method fixed
_pd_proc_2theta_range_inc 0.0100
_pd_proc_2theta_range_max 40.0000
_pd_proc_2theta_range_min 2.5000
_pd_proc_ls_background_function 'Legendre polynomials'
_pd_proc_ls_profile_function 'split pseudo-Voigt function'
_pd_proc_ls_prof_R_factor 0.01952
_pd_proc_ls_prof_wR_expected 0.08449
_pd_proc_ls_prof_wR_factor 0.02629
_pd_proc_wavelength 1.0000
_pd_spec_mounting capillary
_pd_spec_mount_mode transmission
_pd_spec_shape cylinder
_refine_diff_density_max 0.0
_refine_diff_density_min 0.0
_refine_ls_extinction_method none
_refine_ls_goodness_of_fit_all 0.3111
_refine_ls_matrix_type full
_refine_ls_number_constraints 30
_refine_ls_number_parameters 265
_refine_ls_number_restraints 125
_refine_ls_R_factor_all 0.02119
_refine_ls_R_Fsqd_factor 0.02121
_refine_ls_R_I_factor 0.03732
_refine_ls_shift/su_max 1.0E-6
_refine_ls_weighting_details 1/<i>y</i>~i~
_refine_ls_weighting_scheme sigma
_cod_data_source_file c5dt04122h2.cif
_cod_data_source_block I2@ZnBr_Saddle_Network_powder
_cod_depositor_comments 'Adding full bibliography for 7037408--7037410.cif.'
_cod_original_cell_volume 4944.9(4)
_cod_database_code 7037408

loop_
_symmetry_equiv_pos_site_id
_symmetry_equiv_pos_as_xyz
1 x,y,z
2 -x+1/2,-y+1/2,z
3 -x,y+1/2,-z+1/2
4 x+1/2,-y,-z+1/2
5 -x,-y,-z
6 x+1/2,y+1/2,-z
7 x,-y+1/2,z+1/2
8 -x+1/2,y,z+1/2

loop_
_atom_site_label
_atom_site_fract_x
_atom_site_fract_y
_atom_site_fract_z
_atom_site_occupancy
_atom_site_symmetry_multiplicity
_atom_site_Wyckoff_symbol
_atom_site_adp_type
_atom_site_U_iso_or_equiv
_atom_site_type_symbol
C1 0.421(8) -0.07(2) 0.56(2) 1 8 e Uiso 0.02943 C
C2 0.417(9) -0.17(2) 0.62(2) 1 8 e Uiso 0.02943 C
C3 0.397(6) 0.02(2) 0.59(1) 1 8 e Uiso 0.02943 C
C4 0.448(6) -0.07(2) 0.47(2) 1 8 e Uiso 0.02943 C
N5 0.389(5) -0.18(1) 0.70(1) 1 8 e Uiso 0.02943 N
N6 0.426(4) -0.26(2) 0.564(9) 1 8 e Uiso 0.02943 N
C7 0.401(6) 0.11(2) 0.53(2) 1 8 e Uiso 0.02943 C
C8 0.451(6) 0.03(2) 0.42(2) 1 8 e Uiso 0.02943 C
C9 0.369(5) -0.27(2) 0.73(1) 1 8 e Uiso 0.02943 C
C10 0.406(8) -0.36(2) 0.59(2) 1 8 e Uiso 0.02943 C
N11 0.429(6) 0.11(1) 0.45(1) 1 8 e Uiso 0.02943 N
C12 0.337(5) -0.27(2) 0.82(1) 1 8 e Uiso 0.02943 C
N13 0.377(5) -0.36(1) 0.67(1) 1 8 e Uiso 0.02943 N
C14 0.417(8) -0.45(1) 0.53(2) 1 8 e Uiso 0.02943 C
Zn15 0.4235(6) 0.236(2) 0.339(1) 1 8 e Uiso 0.02943 Zn
C16 0.336(6) -0.18(1) 0.89(2) 1 8 e Uiso 0.02943 C
C17 0.317(7) -0.36(2) 0.86(2) 1 8 e Uiso 0.02943 C
C18 0.458(7) -0.46(2) 0.48(2) 1 8 e Uiso 0.02943 C
C19 0.385(5) -0.53(2) 0.53(1) 1 8 e Uiso 0.02943 C
Br20 0.4956(5) 0.245(2) 0.222(1) 1 8 e Uiso 0.02943 Br
Br21 0.3564(5) 0.273(2) 0.265(1) 1 8 e Uiso 0.02943 Br
C22 0.316(9) -0.18(1) 0.98(2) 1 8 e Uiso 0.02943 C
C23 0.297(6) -0.36(1) 0.96(2) 1 8 e Uiso 0.02943 C
C24 0.465(6) -0.55(2) 0.42(2) 1 8 e Uiso 0.02943 C
C25 0.394(6) -0.62(1) 0.47(2) 1 8 e Uiso 0.02943 C
N26 0.297(3) -0.27(2) 1.021(8) 1 8 e Uiso 0.02943 N
N27 0.433(7) -0.62(1) 0.41(1) 1 8 e Uiso 0.02943 N
Zn28 0.25 -0.25 1.108(3) 1 4 d Uiso 0.02943 Zn
Br29 0.249(1) -0.092(1) 1.189(1) 1 8 e Uiso 0.02943 Br
I30 0.248(2) 0.374(2) 0.931(2) 0.5 8 e Uiso 0.10193 I
I31 0.2746(7) 0.210(2) 1.068(2) 0.5 8 e Uiso 0.10193 I

loop_
_atom_type_symbol
_atom_type_description
_atom_type_scat_dispersion_real
_atom_type_scat_dispersion_imag
_atom_type_scat_source
C C 0.0074 0.0035 'International Tables for Crystallography, Vol. C'
Br Br -2.1201 0.5878 'International Tables for Crystallography, Vol. C'
I I -0.0078 3.3016 'International Tables for Crystallography, Vol. C'
N N 0.0135 0.0071 'International Tables for Crystallography, Vol. C'
Zn Zn -0.3731 2.5577 'International Tables for Crystallography, Vol. C'

loop_
_geom_angle_atom_site_label_1
_geom_angle_atom_site_label_2
_geom_angle_atom_site_label_3
_geom_angle
_geom_angle_site_symmetry_1
_geom_angle_site_symmetry_3
C3 C4 C1 30.9(5) 1_555 1_555
C3 C4 C2 63(2) 1_555 1_555

loop_
_geom_bond_atom_site_label_1
_geom_bond_atom_site_label_2
_geom_bond_distance
_geom_bond_site_symmetry_2
C1 C4 1.4(3) 1_555
C1 C3 1.4(2) 1_555
C1 C2 1.5(2) 1_555
C1 C8 2.4(3) 1_555
C1 C7 2.4(2) 1_555
C1 N6 2.5(3) 1_555
C1 N5 2.5(3) 1_555
C1 N11 2.8(2) 1_555
C1 C10 3.7(3) 1_555
C1 C9 3.7(3) 1_555
C2 N6 1.4(2) 1_555
C2 N5 1.4(3) 1_555
C2 C1 1.5(2) 1_555
C2 C10 2.4(2) 1_555
C2 C9 2.4(2) 1_555
C2 C4 2.5(3) 1_555
C2 C3 2.6(3) 1_555
C2 N13 2.7(2) 1_555
C2 Br20 3.5(2) 5_656
C2 C14 3.7(3) 1_555
C2 C8 3.8(3) 1_555
C3 C7 1.4(2) 1_555
C3 C1 1.4(2) 1_555
C3 C4 2.4(2) 1_555
C3 N11 2.4(2) 1_555
C3 C2 2.6(3) 1_555
C3 C8 2.8(3) 1_555
C3 N5 2.9(3) 1_555
C3 Br21 3.7(2) 7_555
C3 N6 3.7(3) 1_555
C4 C1 1.4(3) 1_555
C4 C8 1.4(2) 1_555
C4 N11 2.4(2) 1_555
C4 C3 2.4(2) 1_555
C4 C2 2.5(3) 1_555
C4 C7 2.8(3) 1_555
C4 N6 2.9(3) 1_555
C4 C8 3.4(2) 5_656
C4 C4 3.6(4) 5_656
C4 N5 3.7(3) 1_555
N5 C2 1.4(3) 1_555
N5 C9 1.4(2) 1_555
N5 N6 2.3(2) 1_555
N5 N13 2.3(2) 1_555
N5 C1 2.5(3) 1_555
N5 C12 2.5(3) 1_555
N5 C10 2.7(3) 1_555
N5 C3 2.9(3) 1_555
N5 C16 2.9(3) 1_555
N5 N26 3.6(2) 7_544
N5 C4 3.7(3) 1_555
N5 Br20 3.7(1) 5_656
N6 C2 1.4(2) 1_555
N6 C10 1.4(2) 1_555
N6 N5 2.3(2) 1_555
N6 N13 2.3(2) 1_555
N6 C14 2.5(3) 1_555
N6 C1 2.5(3) 1_555
N6 C9 2.7(2) 1_555
N6 C4 2.9(3) 1_555
N6 C18 2.9(3) 1_555
N6 C22 3.5(3) 7_544
N6 C16 3.6(2) 7_544
N6 Br20 3.6(1) 5_656
N6 C19 3.7(3) 1_555
N6 C3 3.7(3) 1_555
C7 N11 1.4(2) 1_555
C7 C3 1.4(2) 1_555
C7 C8 2.4(2) 1_555
C7 C1 2.4(2) 1_555
C7 C4 2.8(3) 1_555
C7 Zn15 3.0(3) 1_555
C7 Br21 3.6(2) 7_555
C7 C25 3.6(2) 1_565
C8 N11 1.3(2) 1_555
C8 C4 1.4(2) 1_555
C8 C7 2.4(2) 1_555
C8 C1 2.4(3) 1_555
C8 C3 2.8(3) 1_555
C8 Zn15 3.0(3) 1_555
C8 C4 3.4(2) 5_656
C8 C8 3.7(4) 5_656
C8 C2 3.8(3) 1_555
C9 N13 1.4(2) 1_555
C9 N5 1.4(2) 1_555
C9 C12 1.6(1) 1_555
C9 C10 2.4(2) 1_555
C9 C2 2.4(2) 1_555
C9 C16 2.5(3) 1_555
C9 C17 2.6(4) 1_555
C9 N6 2.7(2) 1_555
C9 N26 3.5(2) 7_544
C9 C22 3.6(3) 7_544
C9 C1 3.7(3) 1_555
C9 C14 3.8(3) 1_555
C9 C22 3.8(3) 1_555
C10 N6 1.4(2) 1_555
C10 N13 1.4(2) 1_555
C10 C14 1.5(2) 1_555
C10 C2 2.4(2) 1_555
C10 C9 2.4(2) 1_555
C10 C19 2.5(3) 1_555
C10 C18 2.5(3) 1_555
C10 N5 2.7(3) 1_555
C10 C22 3.1(3) 7_544
C10 C16 3.4(3) 7_544
C10 C1 3.7(3) 1_555
C10 C25 3.7(2) 1_555
C10 N26 3.8(2) 7_544
C10 C24 3.8(3) 1_555
N11 C8 1.3(2) 1_555
N11 C7 1.4(2) 1_555
N11 Zn15 2.1(1) 1_555
N11 C4 2.4(2) 1_555
N11 C3 2.4(2) 1_555
N11 C1 2.8(2) 1_555
N11 N27 3.4(1) 1_565
N11 C25 3.7(2) 1_565
N11 Br21 3.8(1) 1_555
C12 C16 1.4(2) 1_555
C12 C17 1.4(2) 1_555
C12 C9 1.6(1) 1_555
C12 C22 2.4(2) 1_555
C12 C23 2.4(2) 1_555
C12 N5 2.5(3) 1_555
C12 N13 2.6(3) 1_555
C12 N26 2.8(1) 1_555
C12 Br29 3.6(3) 7_544
N13 C9 1.4(2) 1_555
N13 C10 1.4(2) 1_555
N13 N5 2.3(2) 1_555
N13 N6 2.3(2) 1_555
N13 C14 2.5(3) 1_555
N13 C12 2.6(3) 1_555
N13 C2 2.7(2) 1_555
N13 C19 2.9(3) 1_555
N13 C17 3.0(3) 1_555
N13 C22 3.1(2) 7_544
N13 N26 3.5(2) 7_544
N13 C18 3.7(3) 1_555
N13 C16 3.7(4) 1_555
C14 C19 1.4(2) 1_555
C14 C18 1.4(2) 1_555
C14 C10 1.5(2) 1_555
C14 C25 2.4(2) 1_555
C14 C24 2.4(2) 1_555
C14 N6 2.5(3) 1_555
C14 N13 2.5(3) 1_555
C14 N27 2.7(2) 1_555
C14 C16 3.5(3) 7_544
C14 C22 3.6(3) 7_544
C14 C24 3.6(3) 5_646
C14 C2 3.7(3) 1_555
C14 C9 3.8(3) 1_555
Zn15 N27 2.1(1) 1_565
Zn15 N11 2.1(1) 1_555
Zn15 Br21 2.27(2) 1_555
Zn15 Br20 2.63(2) 1_555
Zn15 C25 2.6(2) 1_565
Zn15 C8 3.0(3) 1_555
Zn15 C7 3.0(3) 1_555
Zn15 C24 3.2(2) 1_565
C16 C22 1.4(2) 1_555
C16 C12 1.4(2) 1_555
C16 C17 2.4(2) 1_555
C16 N26 2.4(2) 1_555
C16 C9 2.5(3) 1_555
C16 C23 2.7(2) 1_555
C16 N5 2.9(3) 1_555
C16 C10 3.4(3) 7_545
C16 C14 3.5(3) 7_545
C16 C19 3.6(3) 7_545
C16 N6 3.6(2) 7_545
C16 N13 3.7(4) 1_555
C16 Br29 3.8(2) 8_554
C17 C12 1.4(2) 1_555
C17 C23 1.4(2) 1_555
C17 C16 2.4(2) 1_555
C17 N26 2.4(2) 1_555
C17 C9 2.6(4) 1_555
C17 C22 2.7(3) 1_555
C17 N13 3.0(3) 1_555
C17 Br29 3.1(2) 7_544
C18 C14 1.4(2) 1_555
C18 C24 1.4(2) 1_555
C18 N27 2.4(2) 1_555
C18 C19 2.4(2) 1_555
C18 C10 2.5(3) 1_555
C18 C24 2.7(2) 5_646
C18 C18 2.8(4) 5_646
C18 C25 2.8(3) 1_555
C18 N6 2.9(3) 1_555
C18 N27 3.7(3) 5_646
C18 N13 3.7(3) 1_555
C19 C25 1.4(2) 1_555
C19 C14 1.4(2) 1_555
C19 N27 2.4(2) 1_555
C19 C18 2.4(2) 1_555
C19 C10 2.5(3) 1_555
C19 C24 2.8(3) 1_555
C19 N13 2.9(3) 1_555
C19 C22 3.5(3) 7_544
C19 C16 3.6(3) 7_544
C19 N6 3.7(3) 1_555
Br20 Zn15 2.63(2) 1_555
Br20 C2 3.5(2) 5_656
Br20 N27 3.5(2) 1_565
Br20 N6 3.6(1) 5_656
Br20 N5 3.7(1) 5_656
Br20 C24 3.7(2) 1_565
Br21 Zn15 2.27(2) 1_555
Br21 C25 3.1(2) 1_565
Br21 N27 3.3(2) 1_565
Br21 C7 3.6(2) 7_554
Br21 I31 3.62(3) 1_554
Br21 C3 3.7(2) 7_554
Br21 N11 3.8(1) 1_555
C22 N26 1.4(2) 1_555
C22 C16 1.4(2) 1_555
C22 C23 2.3(2) 1_555
C22 C12 2.4(2) 1_555
C22 Zn28 2.7(3) 1_555
C22 C17 2.7(3) 1_555
C22 C10 3.1(3) 7_545
C22 N13 3.1(2) 7_545
C22 C23 3.4(2) 2_545
C22 N26 3.5(3) 2_545
C22 C19 3.5(3) 7_545
C22 Br29 3.5(3) 1_555
C22 N6 3.5(3) 7_545
C22 C14 3.6(3) 7_545
C22 C9 3.6(3) 7_545
C22 C9 3.8(3) 1_555
C23 N26 1.4(2) 1_555
C23 C17 1.4(2) 1_555
C23 C22 2.3(2) 1_555
C23 C12 2.4(2) 1_555
C23 C16 2.7(2) 1_555
C23 Zn28 2.7(3) 1_555
C23 Br29 3.3(3) 2_545
C23 N26 3.4(3) 2_545
C23 C22 3.4(2) 2_545
C23 I30 3.8(2) 1_545
C24 N27 1.3(2) 1_555
C24 C18 1.4(2) 1_555
C24 C25 2.4(2) 1_555
C24 C14 2.4(2) 1_555
C24 C18 2.7(2) 5_646
C24 C19 2.8(3) 1_555
C24 Zn15 3.2(2) 1_545
C24 C24 3.3(5) 5_646
C24 C14 3.6(3) 5_646
C24 Br20 3.7(2) 1_545
C24 C10 3.8(3) 1_555
C25 N27 1.4(2) 1_555
C25 C19 1.4(2) 1_555
C25 C24 2.4(2) 1_555
C25 C14 2.4(2) 1_555
C25 Zn15 2.6(2) 1_545
C25 C18 2.8(3) 1_555
C25 Br21 3.1(2) 1_545
C25 C7 3.6(2) 1_545
C25 N11 3.7(2) 1_545
C25 C10 3.7(2) 1_555
N26 C22 1.4(2) 1_555
N26 C23 1.4(2) 1_555
N26 Zn28 1.81(8) 1_555
N26 C16 2.4(2) 1_555
N26 C17 2.4(2) 1_555
N26 C12 2.8(1) 1_555
N26 N26 2.8(2) 2_545
N26 Br29 3.1(1) 2_545
N26 C23 3.4(3) 2_545
N26 Br29 3.5(1) 1_555
N26 C22 3.5(3) 2_545
N26 C9 3.5(2) 7_545
N26 N13 3.5(2) 7_545
N26 N5 3.6(2) 7_545
N26 C10 3.8(2) 7_545
N27 C24 1.3(2) 1_555
N27 C25 1.4(2) 1_555
N27 Zn15 2.1(1) 1_545
N27 C18 2.4(2) 1_555
N27 C19 2.4(2) 1_555
N27 C14 2.7(2) 1_555
N27 Br21 3.3(2) 1_545
N27 N11 3.4(1) 1_545
N27 Br20 3.5(2) 1_545
N27 C18 3.7(3) 5_646
Zn28 N26 1.81(8) 1_555
Zn28 N26 1.81(8) 2_545
Zn28 Br29 2.28(2) 1_555
Zn28 Br29 2.28(2) 2_545
Zn28 C22 2.7(3) 1_555
Zn28 C22 2.7(3) 2_545
Zn28 C23 2.7(3) 1_555
Zn28 C23 2.7(3) 2_545
Br29 Zn28 2.28(2) 1_555
Br29 C17 3.1(2) 7_545
Br29 N26 3.1(1) 2_545
Br29 C23 3.3(3) 2_545
Br29 N26 3.5(1) 1_555
Br29 C22 3.5(3) 1_555
Br29 C12 3.6(3) 7_545
Br29 C16 3.8(2) 8_555
I30 I31 2.17(3) 2_555
I30 I31 2.86(3) 1_555
I30 I30 3.20(4) 2_555
I30 C23 3.8(2) 1_565
I31 I31 1.81(4) 2_555
I31 I30 2.17(3) 2_555
I31 I30 2.86(3) 1_555
I31 Br21 3.62(3) 1_556
